data_4035991
loop_
_publ_author_name
'Cao, Jun'
'Yang, Fan'
'Sun, Jing'
'Huang, Ying'
'Yan, Chao-Guo'

_publ_section_title
;
 Construction of Unique Eight- or Nine-Membered Polyheterocyclic Systems
 via Multicomponent Reaction of l-Proline, Alkyl Propiolate, and Isatin.
;
_journal_issue 2
_journal_name_full 'The Journal of organic chemistry'
_journal_page_first 622
_journal_page_last 635
_journal_paper_doi 10.1021/acs.joc.8b02457
_journal_volume 84
_journal_year 2019
_chemical_formula_moiety 'C21 H22 N2 O5'
_chemical_formula_sum 'C21 H22 N2 O5'
_chemical_formula_weight 382.41
_space_group_IT_number 14
_space_group_name_Hall '-P 2ybc'
_space_group_name_H-M_alt 'P 1 21/c 1'
_symmetry_cell_setting monoclinic
_symmetry_space_group_name_Hall '-P 2ybc'
_symmetry_space_group_name_H-M 'P 1 21/c 1'
_atom_sites_solution_hydrogens geom
_atom_sites_solution_primary direct
_atom_sites_solution_secondary difmap
_audit_creation_method SHELXL-97
_cell_angle_alpha 90.00
_cell_angle_beta 92.013(4)
_cell_angle_gamma 90.00
_cell_formula_units_Z 4
_cell_length_a 9.0321(10)
_cell_length_b 18.163(2)
_cell_length_c 11.1885(13)
_cell_measurement_reflns_used 7365
_cell_measurement_temperature 296(2)
_cell_measurement_theta_max 27.43
_cell_measurement_theta_min 2.52
_cell_volume 1834.3(4)
_computing_cell_refinement 'Bruker SMART'
_computing_data_collection 'Bruker SMART'
_computing_data_reduction 'Bruker SAINT'
_computing_molecular_graphics 'Bruker SHELXTL'
_computing_publication_material 'Bruker SHELXTL'
_computing_structure_refinement 'SHELXL-97 (Sheldrick, 2008)'
_computing_structure_solution 'SHELXS-97 (Sheldrick, 2008)'
_diffrn_ambient_temperature 296(2)
_diffrn_measured_fraction_theta_full 0.991
_diffrn_measured_fraction_theta_max 0.991
_diffrn_measurement_device_type 'CCD area detector'
_diffrn_measurement_method 'phi and omega scans'
_diffrn_radiation_monochromator graphite
_diffrn_radiation_source 'fine-focus sealed tube'
_diffrn_radiation_type MoK\a
_diffrn_radiation_wavelength 0.71073
_diffrn_reflns_av_R_equivalents 0.0392
_diffrn_reflns_av_sigmaI/netI 0.0411
_diffrn_reflns_limit_h_max 11
_diffrn_reflns_limit_h_min -11
_diffrn_reflns_limit_k_max 19
_diffrn_reflns_limit_k_min -23
_diffrn_reflns_limit_l_max 14
_diffrn_reflns_limit_l_min -14
_diffrn_reflns_number 17879
_diffrn_reflns_theta_full 27.57
_diffrn_reflns_theta_max 27.57
_diffrn_reflns_theta_min 2.14
_exptl_absorpt_coefficient_mu 0.100
_exptl_absorpt_correction_T_max 0.978
_exptl_absorpt_correction_T_min 0.967
_exptl_absorpt_correction_type multi-scan
_exptl_absorpt_process_details sadabs
_exptl_crystal_colour 'light yellow'
_exptl_crystal_density_diffrn 1.385
_exptl_crystal_density_method 'not measured'
_exptl_crystal_description block
_exptl_crystal_F_000 808
_exptl_crystal_size_max 0.34
_exptl_crystal_size_mid 0.28
_exptl_crystal_size_min 0.22
_refine_diff_density_max 0.248
_refine_diff_density_min -0.332
_refine_diff_density_rms 0.101
_refine_ls_extinction_method none
_refine_ls_goodness_of_fit_ref 1.122
_refine_ls_hydrogen_treatment constr
_refine_ls_matrix_type full
_refine_ls_number_parameters 256
_refine_ls_number_reflns 4216
_refine_ls_number_restraints 0
_refine_ls_restrained_S_all 1.122
_refine_ls_R_factor_all 0.0849
_refine_ls_R_factor_gt 0.0528
_refine_ls_shift/su_max 0.000
_refine_ls_shift/su_mean 0.000
_refine_ls_structure_factor_coef Fsqd
_refine_ls_weighting_details 'calc w=1/[\s^2^(Fo^2^)+(0.0717P)^2^+0.4354P] where P=(Fo^2^+2Fc^2^)/3'
_refine_ls_weighting_scheme calc
_refine_ls_wR_factor_gt 0.1279
_refine_ls_wR_factor_ref 0.1493
_reflns_number_gt 3034
_reflns_number_total 4216
_reflns_threshold_expression >2sigma(I)
_cod_data_source_file jo8b02457_si_003.cif
_cod_data_source_block 3b
_cod_depositor_comments
;
The following automatic conversions were performed:

data item '_symmetry_cell_setting' value 'Monoclinic' was changed to
'monoclinic' in accordance with the
/home/data/users/saulius/crontab/automatic-downloads/current/ACS/lib/dictionaries/cif_core.dic
dictionary named 'cif_core.dic' version 2.4.2 last updated on
2011-04-26.

Automatic conversion script
Id: cif_fix_values 6909 2019-04-08 15:41:33Z antanas 
;
_cod_original_sg_symbol_H-M 'P 21/c'
_cod_database_code 4035991

loop_
_symmetry_equiv_pos_as_xyz
'x, y, z'
'-x, y+1/2, -z+1/2'
'-x, -y, -z'
'x, -y-1/2, z-1/2'

loop_
_atom_site_label
_atom_site_type_symbol
_atom_site_fract_x
_atom_site_fract_y
_atom_site_fract_z
_atom_site_U_iso_or_equiv
_atom_site_adp_type
_atom_site_occupancy
_atom_site_symmetry_multiplicity
_atom_site_calc_flag
_atom_site_refinement_flags
C1 C 0.0717(2) 0.75265(11) 0.63786(19) 0.0417(5) Uani 1 1 d .
H1A H 0.0800 0.7447 0.5526 0.050 Uiso 1 1 calc R
H1B H 0.1027 0.8025 0.6569 0.050 Uiso 1 1 calc R
C2 C -0.0853(2) 0.73900(11) 0.6758(2) 0.0433(5) Uani 1 1 d .
H2A H -0.1348 0.7030 0.6244 0.052 Uiso 1 1 calc R
H2B H -0.1425 0.7842 0.6745 0.052 Uiso 1 1 calc R
C3 C -0.0637(2) 0.70991(10) 0.80246(19) 0.0386(5) Uani 1 1 d .
H3A H -0.1491 0.6815 0.8255 0.046 Uiso 1 1 calc R
H3B H -0.0483 0.7500 0.8588 0.046 Uiso 1 1 calc R
C4 C 0.07350(19) 0.66137(9) 0.79863(16) 0.0284(4) Uani 1 1 d .
H4 H 0.1269 0.6594 0.8763 0.034 Uiso 1 1 calc R
C5 C 0.03354(19) 0.58544(9) 0.75299(16) 0.0280(4) Uani 1 1 d .
H5 H -0.0492 0.5841 0.7011 0.034 Uiso 1 1 calc R
C6 C 0.09600(18) 0.52016(9) 0.77400(15) 0.0253(4) Uani 1 1 d .
C7 C 0.0378(2) 0.45498(9) 0.70581(16) 0.0293(4) Uani 1 1 d .
C8 C -0.1669(3) 0.40492(13) 0.5979(3) 0.0663(8) Uani 1 1 d .
H8A H -0.1123 0.4015 0.5260 0.100 Uiso 1 1 calc R
H8B H -0.2686 0.4161 0.5778 0.100 Uiso 1 1 calc R
H8C H -0.1613 0.3589 0.6399 0.100 Uiso 1 1 calc R
C9 C 0.29038(19) 0.67337(9) 0.66763(16) 0.0283(4) Uani 1 1 d .
H9 H 0.3133 0.6871 0.5904 0.034 Uiso 1 1 calc R
C10 C 0.39175(18) 0.63015(9) 0.72656(15) 0.0274(4) Uani 1 1 d .
C11 C 0.5165(2) 0.60111(10) 0.66454(16) 0.0320(4) Uani 1 1 d .
C12 C 0.6270(2) 0.58325(12) 0.4778(2) 0.0479(5) Uani 1 1 d .
H12A H 0.7171 0.6061 0.5070 0.072 Uiso 1 1 calc R
H12B H 0.6106 0.5951 0.3948 0.072 Uiso 1 1 calc R
H12C H 0.6349 0.5308 0.4869 0.072 Uiso 1 1 calc R
C13 C 0.1766(2) 0.45719(10) 0.96656(17) 0.0351(4) Uani 1 1 d .
C14 C 0.22634(19) 0.50075(9) 0.85592(16) 0.0269(4) Uani 1 1 d .
H14 H 0.2911 0.4684 0.8111 0.032 Uiso 1 1 calc R
C15 C 0.32191(18) 0.56035(9) 0.91100(15) 0.0269(4) Uani 1 1 d .
C16 C 0.39502(18) 0.61833(9) 0.85898(16) 0.0272(4) Uani 1 1 d .
C17 C 0.4754(2) 0.66724(10) 0.93441(18) 0.0330(4) Uani 1 1 d .
C18 C 0.5500(2) 0.73382(11) 0.8840(2) 0.0479(6) Uani 1 1 d .
H18A H 0.4765 0.7698 0.8609 0.072 Uiso 1 1 calc R
H18B H 0.6043 0.7197 0.8154 0.072 Uiso 1 1 calc R
H18C H 0.6169 0.7545 0.9436 0.072 Uiso 1 1 calc R
C19 C 0.4833(2) 0.65409(12) 1.05666(18) 0.0417(5) Uani 1 1 d .
H19 H 0.5376 0.6863 1.1057 0.050 Uiso 1 1 calc R
C20 C 0.4134(2) 0.59488(12) 1.10835(17) 0.0408(5) Uani 1 1 d .
H20 H 0.4212 0.5866 1.1903 0.049 Uiso 1 1 calc R
C21 C 0.3320(2) 0.54877(10) 1.03376(16) 0.0320(4) Uani 1 1 d .
N1 N 0.16130(16) 0.69869(8) 0.70702(14) 0.0314(4) Uani 1 1 d .
N2 N 0.24884(18) 0.48688(9) 1.06303(14) 0.0385(4) Uani 1 1 d .
H2 H 0.2441 0.4696 1.1343 0.046 Uiso 1 1 calc R
O1 O 0.10960(15) 0.40203(7) 0.68148(14) 0.0442(4) Uani 1 1 d .
O2 O -0.10475(16) 0.46222(8) 0.67264(16) 0.0540(5) Uani 1 1 d .
O3 O 0.62259(17) 0.57038(10) 0.71066(13) 0.0581(5) Uani 1 1 d .
O4 O 0.50539(15) 0.60975(8) 0.54449(12) 0.0412(4) Uani 1 1 d .
O5 O 0.08974(19) 0.40642(8) 0.96644(14) 0.0539(4) Uani 1 1 d .

loop_
_atom_site_aniso_label
_atom_site_aniso_U_11
_atom_site_aniso_U_22
_atom_site_aniso_U_33
_atom_site_aniso_U_23
_atom_site_aniso_U_13
_atom_site_aniso_U_12
C1 0.0494(12) 0.0332(9) 0.0419(12) 0.0086(9) -0.0045(10) 0.0113(9)
C2 0.0406(11) 0.0312(10) 0.0573(14) 0.0021(9) -0.0102(10) 0.0078(9)
C3 0.0347(10) 0.0290(9) 0.0522(13) -0.0016(9) 0.0024(9) 0.0072(8)
C4 0.0301(9) 0.0251(8) 0.0300(9) -0.0003(7) -0.0009(8) 0.0040(7)
C5 0.0266(8) 0.0290(9) 0.0283(9) -0.0001(7) -0.0020(7) 0.0022(7)
C6 0.0264(8) 0.0259(8) 0.0237(9) -0.0003(7) 0.0011(7) -0.0001(7)
C7 0.0324(9) 0.0271(8) 0.0285(10) 0.0009(7) 0.0000(8) 0.0007(7)
C8 0.0633(15) 0.0516(13) 0.0816(18) -0.0236(13) -0.0344(14) -0.0045(12)
C9 0.0313(9) 0.0259(8) 0.0277(9) 0.0013(7) -0.0002(7) -0.0030(7)
C10 0.0261(8) 0.0284(8) 0.0276(9) 0.0020(7) -0.0011(7) -0.0028(7)
C11 0.0338(9) 0.0326(9) 0.0294(10) 0.0047(8) -0.0018(8) 0.0002(8)
C12 0.0520(13) 0.0525(12) 0.0401(12) 0.0000(10) 0.0133(10) 0.0115(11)
C13 0.0423(11) 0.0315(9) 0.0314(11) 0.0063(8) -0.0009(8) 0.0023(8)
C14 0.0306(9) 0.0245(8) 0.0253(9) 0.0026(7) -0.0013(7) 0.0035(7)
C15 0.0264(8) 0.0294(8) 0.0246(9) 0.0000(7) -0.0027(7) 0.0060(7)
C16 0.0236(8) 0.0296(8) 0.0281(9) -0.0004(7) -0.0027(7) 0.0037(7)
C17 0.0259(9) 0.0346(9) 0.0382(11) -0.0064(8) -0.0022(8) 0.0017(7)
C18 0.0435(12) 0.0416(11) 0.0585(15) -0.0091(10) -0.0004(10) -0.0089(9)
C19 0.0360(10) 0.0500(12) 0.0383(12) -0.0157(9) -0.0084(9) -0.0003(9)
C20 0.0433(11) 0.0552(12) 0.0234(10) -0.0034(9) -0.0067(9) 0.0039(10)
C21 0.0304(9) 0.0384(10) 0.0270(10) 0.0028(7) -0.0008(8) 0.0065(8)
N1 0.0331(8) 0.0271(7) 0.0337(9) 0.0059(6) -0.0017(7) 0.0036(6)
N2 0.0460(9) 0.0436(9) 0.0256(9) 0.0100(7) -0.0021(7) 0.0004(8)
O1 0.0421(8) 0.0326(7) 0.0582(10) -0.0131(6) 0.0038(7) 0.0035(6)
O2 0.0419(8) 0.0413(8) 0.0768(12) -0.0222(8) -0.0265(8) 0.0064(7)
O3 0.0474(9) 0.0878(12) 0.0391(9) 0.0126(8) 0.0037(7) 0.0343(9)
O4 0.0397(8) 0.0547(8) 0.0297(7) 0.0047(6) 0.0061(6) 0.0119(6)
O5 0.0723(10) 0.0428(8) 0.0464(9) 0.0115(7) 0.0003(8) -0.0206(8)

loop_
_atom_type_symbol
_atom_type_description
_atom_type_scat_dispersion_real
_atom_type_scat_dispersion_imag
_atom_type_scat_source
C C 0.0033 0.0016 'International Tables Vol C Tables 4.2.6.8 and 6.1.1.4'
H H 0.0000 0.0000 'International Tables Vol C Tables 4.2.6.8 and 6.1.1.4'
N N 0.0061 0.0033 'International Tables Vol C Tables 4.2.6.8 and 6.1.1.4'
O O 0.0106 0.0060 'International Tables Vol C Tables 4.2.6.8 and 6.1.1.4'

loop_
_geom_angle_atom_site_label_1
_geom_angle_atom_site_label_2
_geom_angle_atom_site_label_3
_geom_angle
N1 C1 C2 104.24(15)
N1 C1 H1A 110.9
C2 C1 H1A 110.9
N1 C1 H1B 110.9
C2 C1 H1B 110.9
H1A C1 H1B 108.9
C1 C2 C3 103.17(15)
C1 C2 H2A 111.1
C3 C2 H2A 111.1
C1 C2 H2B 111.1
C3 C2 H2B 111.1
H2A C2 H2B 109.1
C2 C3 C4 104.67(16)
C2 C3 H3A 110.8
C4 C3 H3A 110.8
C2 C3 H3B 110.8
C4 C3 H3B 110.8
H3A C3 H3B 108.9
N1 C4 C5 108.14(14)
N1 C4 C3 102.15(14)
C5 C4 C3 110.69(14)
N1 C4 H4 111.8
C5 C4 H4 111.8
C3 C4 H4 111.8
C6 C5 C4 131.25(16)
C6 C5 H5 114.4
C4 C5 H5 114.4
C5 C6 C7 118.46(15)
C5 C6 C14 129.26(15)
C7 C6 C14 112.24(13)
O1 C7 O2 122.80(16)
O1 C7 C6 124.67(16)
O2 C7 C6 112.52(14)
O2 C8 H8A 109.5
O2 C8 H8B 109.5
H8A C8 H8B 109.5
O2 C8 H8C 109.5
H8A C8 H8C 109.5
H8B C8 H8C 109.5
N1 C9 C10 128.09(17)
N1 C9 H9 116.0
C10 C9 H9 116.0
C9 C10 C11 120.11(16)
C9 C10 C16 123.56(16)
C11 C10 C16 115.78(14)
O3 C11 O4 120.49(17)
O3 C11 C10 125.73(17)
O4 C11 C10 113.78(15)
O4 C12 H12A 109.5
O4 C12 H12B 109.5
H12A C12 H12B 109.5
O4 C12 H12C 109.5
H12A C12 H12C 109.5
H12B C12 H12C 109.5
O5 C13 N2 126.77(18)
O5 C13 C14 126.47(17)
N2 C13 C14 106.76(15)
C15 C14 C6 120.37(14)
C15 C14 C13 102.64(14)
C6 C14 C13 111.27(14)
C15 C14 H14 107.3
C6 C14 H14 107.3
C13 C14 H14 107.3
C16 C15 C21 121.05(16)
C16 C15 C14 130.69(16)
C21 C15 C14 108.25(15)
C15 C16 C17 118.15(16)
C15 C16 C10 122.22(15)
C17 C16 C10 119.63(15)
C19 C17 C16 119.29(17)
C19 C17 C18 119.99(17)
C16 C17 C18 120.71(18)
C17 C18 H18A 109.5
C17 C18 H18B 109.5
H18A C18 H18B 109.5
C17 C18 H18C 109.5
H18A C18 H18C 109.5
H18B C18 H18C 109.5
C20 C19 C17 122.50(18)
C20 C19 H19 118.8
C17 C19 H19 118.8
C21 C20 C19 117.46(18)
C21 C20 H20 121.3
C19 C20 H20 121.3
C20 C21 C15 121.49(18)
C20 C21 N2 128.86(18)
C15 C21 N2 109.65(16)
C9 N1 C1 121.53(16)
C9 N1 C4 124.23(14)
C1 N1 C4 111.73(14)
C13 N2 C21 112.45(16)
C13 N2 H2 123.8
C21 N2 H2 123.8
C7 O2 C8 116.36(16)
C11 O4 C12 116.55(15)

loop_
_geom_bond_atom_site_label_1
_geom_bond_atom_site_label_2
_geom_bond_distance
C1 N1 1.473(2)
C1 C2 1.515(3)
C1 H1A 0.9700
C1 H1B 0.9700
C2 C3 1.518(3)
C2 H2A 0.9700
C2 H2B 0.9700
C3 C4 1.523(2)
C3 H3A 0.9700
C3 H3B 0.9700
C4 N1 1.482(2)
C4 C5 1.510(2)
C4 H4 0.9800
C5 C6 1.331(2)
C5 H5 0.9300
C6 C7 1.494(2)
C6 C14 1.508(2)
C7 O1 1.197(2)
C7 O2 1.334(2)
C8 O2 1.437(2)
C8 H8A 0.9600
C8 H8B 0.9600
C8 H8C 0.9600
C9 N1 1.342(2)
C9 C10 1.359(2)
C9 H9 0.9300
C10 C11 1.444(3)
C10 C16 1.496(2)
C11 O3 1.209(2)
C11 O4 1.352(2)
C12 O4 1.433(2)
C12 H12A 0.9600
C12 H12B 0.9600
C12 H12C 0.9600
C13 O5 1.210(2)
C13 N2 1.354(3)
C13 C14 1.549(2)
C14 C15 1.503(2)
C14 H14 0.9800
C15 C16 1.382(2)
C15 C21 1.389(3)
C16 C17 1.409(2)
C17 C19 1.388(3)
C17 C18 1.503(3)
C18 H18A 0.9600
C18 H18B 0.9600
C18 H18C 0.9600
C19 C20 1.384(3)
C19 H19 0.9300
C20 C21 1.377(3)
C20 H20 0.9300
C21 N2 1.397(2)
N2 H2 0.8600

loop_
_geom_hbond_atom_site_label_D
_geom_hbond_atom_site_label_H
_geom_hbond_atom_site_label_A
_geom_hbond_distance_DH
_geom_hbond_distance_HA
_geom_hbond_distance_DA
_geom_hbond_angle_DHA
_geom_hbond_site_symmetry_A
N2 H2 O3 0.86 2.20 2.939(2) 143.9 3_667
